data_4024880
loop_
_publ_author_name
'Lijuan Jiao'
'Changjiang Yu'
'Jilong Li'
'Zhaoyun Wang'
'Min Wu'
'Erhong Hao'

_publ_section_title
;
\b-Formyl-BODIPYs from the Vilsmeier-Haack Reaction
;
_journal_name_full 'Journal of Organic Chemistry'
_journal_page_first 7525
_journal_page_last 7528
_journal_paper_doi 10.1021/jo901407h
_journal_volume 74
_journal_year 2009
_chemical_formula_sum 'C21 H21 B F2 N2 O2'
_chemical_formula_weight 382.21
_chemical_name_systematic
; 
 ? 
;
_space_group_IT_number 14
_symmetry_cell_setting monoclinic
_symmetry_space_group_name_Hall '-P 2yn'
_symmetry_space_group_name_H-M 'P 1 21/n 1'
_atom_sites_solution_hydrogens geom
_atom_sites_solution_primary direct
_atom_sites_solution_secondary difmap
_audit_creation_method SHELXL-97
_cell_angle_alpha 90.00
_cell_angle_beta 105.060(2)
_cell_angle_gamma 90.00
_cell_formula_units_Z 4
_cell_length_a 10.9729(17)
_cell_length_b 13.258(2)
_cell_length_c 13.822(2)
_cell_measurement_reflns_used 4695
_cell_measurement_temperature 293(2)
_cell_measurement_theta_max 25.46
_cell_measurement_theta_min 2.17
_cell_volume 1941.8(5)
_computing_cell_refinement 'Bruker SMART'
_computing_data_collection 'Bruker SMART'
_computing_data_reduction 'Bruker SAINT'
_computing_molecular_graphics 'Bruker SHELXTL'
_computing_publication_material 'Bruker SHELXTL'
_computing_structure_refinement 'SHELXL-97 (Sheldrick, 1997)'
_computing_structure_solution 'SHELXS-97 (Sheldrick, 1990)'
_diffrn_ambient_temperature 293(2)
_diffrn_measured_fraction_theta_full 0.998
_diffrn_measured_fraction_theta_max 0.998
_diffrn_measurement_device_type 'CCD area detector'
_diffrn_measurement_method 'phi and omega scans'
_diffrn_radiation_monochromator graphite
_diffrn_radiation_source 'fine-focus sealed tube'
_diffrn_radiation_type MoK\a
_diffrn_radiation_wavelength 0.71073
_diffrn_reflns_av_R_equivalents 0.0400
_diffrn_reflns_av_sigmaI/netI 0.0369
_diffrn_reflns_limit_h_max 12
_diffrn_reflns_limit_h_min -13
_diffrn_reflns_limit_k_max 15
_diffrn_reflns_limit_k_min -15
_diffrn_reflns_limit_l_max 16
_diffrn_reflns_limit_l_min -16
_diffrn_reflns_number 13618
_diffrn_reflns_theta_full 25.00
_diffrn_reflns_theta_max 25.00
_diffrn_reflns_theta_min 2.12
_exptl_absorpt_coefficient_mu 0.096
_exptl_absorpt_correction_T_max 0.9810
_exptl_absorpt_correction_T_min 0.9533
_exptl_absorpt_correction_type multi-scan
_exptl_absorpt_process_details sadabs
_exptl_crystal_colour purple
_exptl_crystal_density_diffrn 1.307
_exptl_crystal_density_method 'not measured'
_exptl_crystal_description neddle
_exptl_crystal_F_000 800
_exptl_crystal_size_max 0.50
_exptl_crystal_size_mid 0.30
_exptl_crystal_size_min 0.20
_refine_diff_density_max 0.225
_refine_diff_density_min -0.172
_refine_diff_density_rms 0.038
_refine_ls_extinction_method none
_refine_ls_goodness_of_fit_ref 1.234
_refine_ls_hydrogen_treatment constr
_refine_ls_matrix_type full
_refine_ls_number_parameters 258
_refine_ls_number_reflns 3411
_refine_ls_number_restraints 0
_refine_ls_restrained_S_all 1.234
_refine_ls_R_factor_all 0.0627
_refine_ls_R_factor_gt 0.0431
_refine_ls_shift/su_max 0.000
_refine_ls_shift/su_mean 0.000
_refine_ls_structure_factor_coef Fsqd
_refine_ls_weighting_details 'calc w=1/[\s^2^(Fo^2^)+(0.0612P)^2^+0.0000P] where P=(Fo^2^+2Fc^2^)/3'
_refine_ls_weighting_scheme calc
_refine_ls_wR_factor_gt 0.1173
_refine_ls_wR_factor_ref 0.1295
_reflns_number_gt 2511
_reflns_number_total 3411
_reflns_threshold_expression >2sigma(I)
_cod_data_source_file jo901407h_si_001.cif
_cod_data_source_block 090415b_0m
_cod_depositor_comments
;
The following automatic conversions were performed:
'_symmetry_cell_setting' value 'Monoclinic' changed to 'monoclinic'
according to '/home/saulius/struct/CIF-dictionaries/cif_core.dic'
dictionary named 'cif_core.dic' version 2.4.1 from 2010-06-29.

Automatic conversion script
Id: cif_fix_enum 1527 2010-12-29 10:47:43Z saulius 
;
_cod_original_sg_symbol_H-M 'P2(1)/n  '
_cod_database_code 4024880

loop_
_symmetry_equiv_pos_as_xyz
'x, y, z'
'-x+1/2, y+1/2, -z+1/2'
'-x, -y, -z'
'x-1/2, -y-1/2, z-1/2'

loop_
_atom_site_label
_atom_site_type_symbol
_atom_site_fract_x
_atom_site_fract_y
_atom_site_fract_z
_atom_site_U_iso_or_equiv
_atom_site_adp_type
_atom_site_occupancy
_atom_site_symmetry_multiplicity
_atom_site_calc_flag
_atom_site_refinement_flags
_atom_site_disorder_assembly
_atom_site_disorder_group
B1 B 0.6016(2) 0.64892(17) 0.04640(16) 0.0406(5) Uani 1 1 d . . .
C1 C 0.5852(2) 0.4997(2) 0.38942(18) 0.0864(9) Uani 1 1 d . . .
H1A H 0.6546 0.4692 0.4375 0.130 Uiso 1 1 calc R . .
H1B H 0.5183 0.4514 0.3687 0.130 Uiso 1 1 calc R . .
H1C H 0.5552 0.5568 0.4193 0.130 Uiso 1 1 calc R . .
F1 F 0.65123(10) 0.74595(9) 0.05643(10) 0.0642(4) Uani 1 1 d . . .
N1 N 0.63830(14) 0.59580(11) 0.14856(11) 0.0409(4) Uani 1 1 d . . .
C12 C 0.0682(2) 0.40196(16) 0.42821(17) 0.0590(6) Uani 1 1 d . . .
H12A H 0.0194 0.3787 0.3640 0.088 Uiso 1 1 calc R . .
H12B H 0.0175 0.3995 0.4753 0.088 Uiso 1 1 calc R . .
H12C H 0.1409 0.3596 0.4512 0.088 Uiso 1 1 calc R . .
C2 C 0.62824(19) 0.53373(17) 0.29980(15) 0.0547(5) Uani 1 1 d . . .
F2 F 0.64820(11) 0.59667(10) -0.02202(8) 0.0662(4) Uani 1 1 d . . .
N2 N 0.45639(13) 0.65334(11) 0.01301(10) 0.0385(4) Uani 1 1 d . . .
O2 O 0.04406(15) 0.69166(13) -0.16987(12) 0.0752(5) Uani 1 1 d . . .
C3 C 0.74954(19) 0.52954(17) 0.29216(16) 0.0589(6) Uani 1 1 d . . .
H3 H 0.8181 0.5051 0.3411 0.071 Uiso 1 1 calc R . .
C4 C 0.75459(17) 0.56781(15) 0.19923(15) 0.0485(5) Uani 1 1 d . . .
C5 C 0.86676(18) 0.57785(18) 0.15893(17) 0.0606(6) Uani 1 1 d . . .
H5A H 0.8649 0.5262 0.1099 0.091 Uiso 1 1 calc R . .
H5B H 0.9420 0.5709 0.2125 0.091 Uiso 1 1 calc R . .
H5C H 0.8660 0.6429 0.1283 0.091 Uiso 1 1 calc R . .
C6 C 0.55512(17) 0.57560(14) 0.20790(13) 0.0416(5) Uani 1 1 d . . .
C7 C 0.42712(17) 0.59485(13) 0.17211(13) 0.0397(4) Uani 1 1 d . . .
C8 C 0.34111(16) 0.56990(15) 0.23630(13) 0.0408(5) Uani 1 1 d . . .
C9 C 0.31639(18) 0.63910(15) 0.30398(14) 0.0460(5) Uani 1 1 d . . .
H9 H 0.3531 0.7028 0.3090 0.055 Uiso 1 1 calc R . .
C10 C 0.23832(18) 0.61465(14) 0.36363(14) 0.0451(5) Uani 1 1 d . . .
H10 H 0.2221 0.6619 0.4084 0.054 Uiso 1 1 calc R . .
C11 C 0.18385(16) 0.52007(14) 0.35725(13) 0.0396(4) Uani 1 1 d . . .
O1 O 0.10774(13) 0.50290(10) 0.41948(10) 0.0524(4) Uani 1 1 d . . .
C13 C 0.20693(19) 0.45102(16) 0.28992(15) 0.0490(5) Uani 1 1 d . . .
H13 H 0.1703 0.3873 0.2849 0.059 Uiso 1 1 calc R . .
C14 C 0.28474(19) 0.47667(16) 0.22985(15) 0.0505(5) Uani 1 1 d . . .
H14 H 0.2994 0.4299 0.1840 0.061 Uiso 1 1 calc R . .
C15 C 0.37650(16) 0.63257(14) 0.07498(13) 0.0387(4) Uani 1 1 d . . .
C16 C 0.25162(17) 0.64940(15) 0.01987(14) 0.0438(5) Uani 1 1 d . . .
C17 C 0.13158(19) 0.6402(2) 0.05221(17) 0.0678(7) Uani 1 1 d . . .
H17A H 0.1109 0.5702 0.0561 0.102 Uiso 1 1 calc R . .
H17B H 0.0644 0.6735 0.0044 0.102 Uiso 1 1 calc R . .
H17C H 0.1426 0.6709 0.1168 0.102 Uiso 1 1 calc R . .
C18 C 0.25784(17) 0.67865(14) -0.07677(14) 0.0445(5) Uani 1 1 d . . .
C19 C 0.1555(2) 0.69918(16) -0.16404(17) 0.0584(6) Uani 1 1 d . . .
H19 H 0.1775 0.7203 -0.2214 0.070 Uiso 1 1 calc R . .
C20 C 0.38576(18) 0.68117(14) -0.07706(13) 0.0424(5) Uani 1 1 d . . .
C21 C 0.4413(2) 0.71179(19) -0.16007(15) 0.0618(6) Uani 1 1 d . . .
H21A H 0.4889 0.7728 -0.1420 0.093 Uiso 1 1 calc R . .
H21B H 0.3748 0.7231 -0.2197 0.093 Uiso 1 1 calc R . .
H21C H 0.4958 0.6593 -0.1720 0.093 Uiso 1 1 calc R . .

loop_
_atom_site_aniso_label
_atom_site_aniso_U_11
_atom_site_aniso_U_22
_atom_site_aniso_U_33
_atom_site_aniso_U_23
_atom_site_aniso_U_13
_atom_site_aniso_U_12
B1 0.0384(12) 0.0449(13) 0.0437(12) 0.0008(10) 0.0199(10) 0.0005(9)
C1 0.0723(17) 0.134(3) 0.0496(14) 0.0323(15) 0.0106(12) 0.0038(16)
F1 0.0506(7) 0.0537(7) 0.0887(9) 0.0119(6) 0.0187(7) -0.0107(6)
N1 0.0343(8) 0.0475(9) 0.0426(9) -0.0023(7) 0.0129(7) 0.0000(7)
C12 0.0675(15) 0.0559(14) 0.0642(14) 0.0078(11) 0.0363(12) -0.0076(11)
C2 0.0501(13) 0.0697(15) 0.0420(11) 0.0052(10) 0.0080(10) -0.0001(10)
F2 0.0627(8) 0.0934(10) 0.0501(7) -0.0033(6) 0.0284(6) 0.0215(7)
N2 0.0373(9) 0.0431(9) 0.0371(8) 0.0026(7) 0.0133(7) -0.0019(7)
O2 0.0464(10) 0.0913(13) 0.0759(11) 0.0074(9) -0.0054(8) 0.0059(8)
C3 0.0441(12) 0.0773(16) 0.0498(13) 0.0072(11) 0.0020(10) 0.0091(11)
C4 0.0347(11) 0.0541(12) 0.0550(12) -0.0058(10) 0.0085(9) 0.0029(9)
C5 0.0389(12) 0.0737(16) 0.0693(15) -0.0098(12) 0.0141(10) 0.0039(10)
C6 0.0387(10) 0.0493(11) 0.0376(10) 0.0000(8) 0.0114(8) -0.0026(8)
C7 0.0393(11) 0.0445(11) 0.0378(10) -0.0027(8) 0.0143(8) -0.0037(8)
C8 0.0367(10) 0.0519(12) 0.0355(10) 0.0013(8) 0.0123(8) -0.0020(8)
C9 0.0496(12) 0.0439(11) 0.0482(11) -0.0001(9) 0.0195(9) -0.0045(9)
C10 0.0516(12) 0.0442(12) 0.0450(11) -0.0045(9) 0.0225(9) 0.0013(9)
C11 0.0365(10) 0.0477(12) 0.0387(10) 0.0033(8) 0.0171(8) 0.0015(8)
O1 0.0596(9) 0.0505(8) 0.0597(9) -0.0003(7) 0.0381(7) -0.0040(6)
C13 0.0536(12) 0.0464(12) 0.0547(12) -0.0084(9) 0.0278(10) -0.0121(9)
C14 0.0547(12) 0.0543(13) 0.0502(12) -0.0140(10) 0.0275(10) -0.0083(10)
C15 0.0348(10) 0.0452(11) 0.0392(10) -0.0018(8) 0.0149(8) -0.0027(8)
C16 0.0376(11) 0.0483(12) 0.0461(11) -0.0006(9) 0.0120(9) -0.0023(8)
C17 0.0382(12) 0.1007(19) 0.0653(14) 0.0076(13) 0.0148(10) 0.0020(12)
C18 0.0430(11) 0.0445(11) 0.0432(11) 0.0013(9) 0.0061(9) 0.0006(8)
C19 0.0543(15) 0.0555(13) 0.0589(13) 0.0058(11) 0.0029(11) 0.0023(10)
C20 0.0453(11) 0.0414(11) 0.0407(10) 0.0008(8) 0.0115(9) -0.0020(8)
C21 0.0671(15) 0.0744(16) 0.0460(12) 0.0144(11) 0.0184(11) 0.0013(12)

loop_
_atom_type_symbol
_atom_type_description
_atom_type_scat_dispersion_real
_atom_type_scat_dispersion_imag
_atom_type_scat_source
C C 0.0033 0.0016 'International Tables Vol C Tables 4.2.6.8 and 6.1.1.4'
H H 0.0000 0.0000 'International Tables Vol C Tables 4.2.6.8 and 6.1.1.4'
B B 0.0013 0.0007 'International Tables Vol C Tables 4.2.6.8 and 6.1.1.4'
N N 0.0061 0.0033 'International Tables Vol C Tables 4.2.6.8 and 6.1.1.4'
O O 0.0106 0.0060 'International Tables Vol C Tables 4.2.6.8 and 6.1.1.4'
F F 0.0171 0.0103 'International Tables Vol C Tables 4.2.6.8 and 6.1.1.4'

loop_
_geom_angle_atom_site_label_1
_geom_angle_atom_site_label_2
_geom_angle_atom_site_label_3
_geom_angle
_geom_angle_site_symmetry_1
_geom_angle_site_symmetry_3
_geom_angle_publ_flag
F2 B1 F1 109.23(16) . . ?
F2 B1 N1 110.26(16) . . ?
F1 B1 N1 109.31(16) . . ?
F2 B1 N2 110.73(16) . . ?
F1 B1 N2 110.03(16) . . ?
N1 B1 N2 107.25(14) . . ?
C2 C1 H1A 109.5 . . ?
C2 C1 H1B 109.5 . . ?
H1A C1 H1B 109.5 . . ?
C2 C1 H1C 109.5 . . ?
H1A C1 H1C 109.5 . . ?
H1B C1 H1C 109.5 . . ?
C4 N1 C6 108.54(16) . . ?
C4 N1 B1 126.50(16) . . ?
C6 N1 B1 124.79(15) . . ?
O1 C12 H12A 109.5 . . ?
O1 C12 H12B 109.5 . . ?
H12A C12 H12B 109.5 . . ?
O1 C12 H12C 109.5 . . ?
H12A C12 H12C 109.5 . . ?
H12B C12 H12C 109.5 . . ?
C3 C2 C6 106.35(18) . . ?
C3 C2 C1 124.96(19) . . ?
C6 C2 C1 128.69(19) . . ?
C20 N2 C15 108.66(14) . . ?
C20 N2 B1 126.44(15) . . ?
C15 N2 B1 124.85(14) . . ?
C2 C3 C4 109.24(18) . . ?
C2 C3 H3 125.4 . . ?
C4 C3 H3 125.4 . . ?
N1 C4 C3 108.78(17) . . ?
N1 C4 C5 123.37(19) . . ?
C3 C4 C5 127.85(18) . . ?
C4 C5 H5A 109.5 . . ?
C4 C5 H5B 109.5 . . ?
H5A C5 H5B 109.5 . . ?
C4 C5 H5C 109.5 . . ?
H5A C5 H5C 109.5 . . ?
H5B C5 H5C 109.5 . . ?
C7 C6 N1 120.61(16) . . ?
C7 C6 C2 132.27(18) . . ?
N1 C6 C2 107.10(16) . . ?
C6 C7 C15 121.26(16) . . ?
C6 C7 C8 119.09(16) . . ?
C15 C7 C8 119.57(16) . . ?
C14 C8 C9 118.37(17) . . ?
C14 C8 C7 120.32(17) . . ?
C9 C8 C7 121.32(17) . . ?
C10 C9 C8 120.72(18) . . ?
C10 C9 H9 119.6 . . ?
C8 C9 H9 119.6 . . ?
C9 C10 C11 120.19(18) . . ?
C9 C10 H10 119.9 . . ?
C11 C10 H10 119.9 . . ?
O1 C11 C13 124.47(17) . . ?
O1 C11 C10 115.88(16) . . ?
C13 C11 C10 119.64(17) . . ?
C11 O1 C12 117.45(15) . . ?
C11 C13 C14 119.67(19) . . ?
C11 C13 H13 120.2 . . ?
C14 C13 H13 120.2 . . ?
C8 C14 C13 121.41(19) . . ?
C8 C14 H14 119.3 . . ?
C13 C14 H14 119.3 . . ?
N2 C15 C16 108.34(15) . . ?
N2 C15 C7 119.91(15) . . ?
C16 C15 C7 131.60(17) . . ?
C15 C16 C18 106.11(16) . . ?
C15 C16 C17 129.37(17) . . ?
C18 C16 C17 124.51(18) . . ?
C16 C17 H17A 109.5 . . ?
C16 C17 H17B 109.5 . . ?
H17A C17 H17B 109.5 . . ?
C16 C17 H17C 109.5 . . ?
H17A C17 H17C 109.5 . . ?
H17B C17 H17C 109.5 . . ?
C20 C18 C16 107.68(16) . . ?
C20 C18 C19 123.62(19) . . ?
C16 C18 C19 128.66(19) . . ?
O2 C19 C18 126.4(2) . . ?
O2 C19 H19 116.8 . . ?
C18 C19 H19 116.8 . . ?
N2 C20 C18 109.20(16) . . ?
N2 C20 C21 122.63(17) . . ?
C18 C20 C21 128.15(18) . . ?
C20 C21 H21A 109.5 . . ?
C20 C21 H21B 109.5 . . ?
H21A C21 H21B 109.5 . . ?
C20 C21 H21C 109.5 . . ?
H21A C21 H21C 109.5 . . ?
H21B C21 H21C 109.5 . . ?

loop_
_geom_bond_atom_site_label_1
_geom_bond_atom_site_label_2
_geom_bond_distance
_geom_bond_site_symmetry_2
_geom_bond_publ_flag
B1 F2 1.374(2) . ?
B1 F1 1.390(2) . ?
B1 N1 1.535(3) . ?
B1 N2 1.541(3) . ?
C1 C2 1.505(3) . ?
C1 H1A 0.9600 . ?
C1 H1B 0.9600 . ?
C1 H1C 0.9600 . ?
N1 C4 1.339(2) . ?
N1 C6 1.402(2) . ?
C12 O1 1.422(2) . ?
C12 H12A 0.9600 . ?
C12 H12B 0.9600 . ?
C12 H12C 0.9600 . ?
C2 C3 1.363(3) . ?
C2 C6 1.427(3) . ?
N2 C20 1.336(2) . ?
N2 C15 1.403(2) . ?
O2 C19 1.208(3) . ?
C3 C4 1.396(3) . ?
C3 H3 0.9300 . ?
C4 C5 1.483(3) . ?
C5 H5A 0.9600 . ?
C5 H5B 0.9600 . ?
C5 H5C 0.9600 . ?
C6 C7 1.386(3) . ?
C7 C15 1.405(2) . ?
C7 C8 1.491(2) . ?
C8 C14 1.375(3) . ?
C8 C9 1.387(3) . ?
C9 C10 1.373(3) . ?
C9 H9 0.9300 . ?
C10 C11 1.382(3) . ?
C10 H10 0.9300 . ?
C11 O1 1.365(2) . ?
C11 C13 1.375(3) . ?
C13 C14 1.379(3) . ?
C13 H13 0.9300 . ?
C14 H14 0.9300 . ?
C15 C16 1.402(2) . ?
C16 C18 1.409(3) . ?
C16 C17 1.502(3) . ?
C17 H17A 0.9600 . ?
C17 H17B 0.9600 . ?
C17 H17C 0.9600 . ?
C18 C20 1.405(3) . ?
C18 C19 1.444(3) . ?
C19 H19 0.9300 . ?
C20 C21 1.488(3) . ?
C21 H21A 0.9600 . ?
C21 H21B 0.9600 . ?
C21 H21C 0.9600 . ?

loop_
_geom_torsion_atom_site_label_1
_geom_torsion_atom_site_label_2
_geom_torsion_atom_site_label_3
_geom_torsion_atom_site_label_4
_geom_torsion
_geom_torsion_site_symmetry_1
_geom_torsion_site_symmetry_2
_geom_torsion_site_symmetry_3
_geom_torsion_site_symmetry_4
_geom_torsion_publ_flag
F2 B1 N1 C4 52.4(2) . . . . ?
F1 B1 N1 C4 -67.7(2) . . . . ?
N2 B1 N1 C4 173.03(17) . . . . ?
F2 B1 N1 C6 -132.85(17) . . . . ?
F1 B1 N1 C6 107.06(19) . . . . ?
N2 B1 N1 C6 -12.2(2) . . . . ?
F2 B1 N2 C20 -50.1(2) . . . . ?
F1 B1 N2 C20 70.8(2) . . . . ?
N1 B1 N2 C20 -170.42(16) . . . . ?
F2 B1 N2 C15 132.89(18) . . . . ?
F1 B1 N2 C15 -106.25(19) . . . . ?
N1 B1 N2 C15 12.5(2) . . . . ?
C6 C2 C3 C4 0.4(3) . . . . ?
C1 C2 C3 C4 -179.7(2) . . . . ?
C6 N1 C4 C3 -0.3(2) . . . . ?
B1 N1 C4 C3 175.18(18) . . . . ?
C6 N1 C4 C5 179.72(18) . . . . ?
B1 N1 C4 C5 -4.8(3) . . . . ?
C2 C3 C4 N1 -0.1(3) . . . . ?
C2 C3 C4 C5 179.9(2) . . . . ?
C4 N1 C6 C7 -178.17(17) . . . . ?
B1 N1 C6 C7 6.3(3) . . . . ?
C4 N1 C6 C2 0.5(2) . . . . ?
B1 N1 C6 C2 -175.06(17) . . . . ?
C3 C2 C6 C7 177.9(2) . . . . ?
C1 C2 C6 C7 -2.0(4) . . . . ?
C3 C2 C6 N1 -0.5(2) . . . . ?
C1 C2 C6 N1 179.5(2) . . . . ?
N1 C6 C7 C15 1.6(3) . . . . ?
C2 C6 C7 C15 -176.7(2) . . . . ?
N1 C6 C7 C8 178.41(16) . . . . ?
C2 C6 C7 C8 0.1(3) . . . . ?
C6 C7 C8 C14 -90.7(2) . . . . ?
C15 C7 C8 C14 86.1(2) . . . . ?
C6 C7 C8 C9 88.9(2) . . . . ?
C15 C7 C8 C9 -94.2(2) . . . . ?
C14 C8 C9 C10 0.5(3) . . . . ?
C7 C8 C9 C10 -179.10(17) . . . . ?
C8 C9 C10 C11 0.4(3) . . . . ?
C9 C10 C11 O1 -179.98(17) . . . . ?
C9 C10 C11 C13 -0.8(3) . . . . ?
C13 C11 O1 C12 11.8(3) . . . . ?
C10 C11 O1 C12 -169.10(18) . . . . ?
O1 C11 C13 C14 179.41(18) . . . . ?
C10 C11 C13 C14 0.4(3) . . . . ?
C9 C8 C14 C13 -1.0(3) . . . . ?
C7 C8 C14 C13 178.60(18) . . . . ?
C11 C13 C14 C8 0.6(3) . . . . ?
C20 N2 C15 C16 -0.5(2) . . . . ?
B1 N2 C15 C16 177.02(16) . . . . ?
C20 N2 C15 C7 175.61(16) . . . . ?
B1 N2 C15 C7 -6.9(3) . . . . ?
C6 C7 C15 N2 -1.3(3) . . . . ?
C8 C7 C15 N2 -178.07(15) . . . . ?
C6 C7 C15 C16 173.71(19) . . . . ?
C8 C7 C15 C16 -3.1(3) . . . . ?
N2 C15 C16 C18 1.2(2) . . . . ?
C7 C15 C16 C18 -174.28(19) . . . . ?
N2 C15 C16 C17 -178.6(2) . . . . ?
C7 C15 C16 C17 6.0(4) . . . . ?
C15 C16 C18 C20 -1.4(2) . . . . ?
C17 C16 C18 C20 178.35(19) . . . . ?
C15 C16 C18 C19 176.12(19) . . . . ?
C17 C16 C18 C19 -4.1(3) . . . . ?
C20 C18 C19 O2 174.8(2) . . . . ?
C16 C18 C19 O2 -2.4(4) . . . . ?
C15 N2 C20 C18 -0.4(2) . . . . ?
B1 N2 C20 C18 -177.88(16) . . . . ?
C15 N2 C20 C21 178.01(18) . . . . ?
B1 N2 C20 C21 0.6(3) . . . . ?
C16 C18 C20 N2 1.2(2) . . . . ?
C19 C18 C20 N2 -176.51(18) . . . . ?
C16 C18 C20 C21 -177.2(2) . . . . ?
C19 C18 C20 C21 5.1(3) . . . . ?
